data_4511161
loop_
_publ_author_name
'Rajput, Lalit'
'Biradha, Kumar'

_publ_section_title
;
 Reliable Formation of an Unusual and Chiral Two-Dimensional Network
 Containing Entanglement of the Ligand in the Presence of Different Anions
;
_journal_issue 9
_journal_name_full 'Crystal Growth &amp; Design'
_journal_page_first 3848
_journal_paper_doi 10.1021/cg900570m
_journal_volume 9
_journal_year 2009
_chemical_formula_sum 'C45 H69 Cu N13 O15'
_chemical_formula_weight 1095.67
_chemical_name_systematic
; 
 ? 
;
_space_group_IT_number 20
_symmetry_cell_setting orthorhombic
_symmetry_space_group_name_Hall 'C 2c 2'
_symmetry_space_group_name_H-M 'C 2 2 21'
_atom_sites_solution_hydrogens geom
_atom_sites_solution_primary direct
_atom_sites_solution_secondary difmap
_audit_creation_method SHELXL-97
_cell_angle_alpha 90.00
_cell_angle_beta 90.00
_cell_angle_gamma 90.00
_cell_formula_units_Z 4
_cell_length_a 15.1320(9)
_cell_length_b 22.9477(13)
_cell_length_c 15.4770(9)
_cell_measurement_reflns_used 4965
_cell_measurement_temperature 293(2)
_cell_measurement_theta_max 25.50
_cell_measurement_theta_min 1.61
_cell_volume 5374.3(5)
_computing_cell_refinement 'Bruker APEX-2'
_computing_data_collection 'Bruker APEX-2'
_computing_data_reduction 'Bruker APEX-2'
_computing_structure_refinement 'SHELXL-97 (Sheldrick, 1997)'
_computing_structure_solution 'SHELXS-97 (Sheldrick, 1990)'
_diffrn_ambient_temperature 293(2)
_diffrn_measured_fraction_theta_full 0.991
_diffrn_measured_fraction_theta_max 0.991
_diffrn_measurement_device_type 'Bruker APEX2 CCD'
_diffrn_measurement_method hemisphere
_diffrn_radiation_monochromator graphite
_diffrn_radiation_source 'fine-focus sealed tube'
_diffrn_radiation_type MoK\a
_diffrn_radiation_wavelength 0.71073
_diffrn_reflns_av_R_equivalents 0.0529
_diffrn_reflns_av_sigmaI/netI 0.0385
_diffrn_reflns_limit_h_max 18
_diffrn_reflns_limit_h_min -16
_diffrn_reflns_limit_k_max 27
_diffrn_reflns_limit_k_min -27
_diffrn_reflns_limit_l_max 18
_diffrn_reflns_limit_l_min -18
_diffrn_reflns_number 32835
_diffrn_reflns_theta_full 25.50
_diffrn_reflns_theta_max 25.50
_diffrn_reflns_theta_min 1.61
_exptl_absorpt_coefficient_mu 0.483
_exptl_absorpt_correction_type empirical
_exptl_absorpt_process_details SADABS
_exptl_crystal_colour blue
_exptl_crystal_density_diffrn 1.354
_exptl_crystal_density_meas ?
_exptl_crystal_density_method 'not measured'
_exptl_crystal_description needles
_exptl_crystal_F_000 2316
_exptl_crystal_size_max 0.25
_exptl_crystal_size_mid 0.17
_exptl_crystal_size_min 0.12
_refine_diff_density_max 0.623
_refine_diff_density_min -0.369
_refine_diff_density_rms 0.071
_refine_ls_abs_structure_details 'Flack H D (1983), Acta Cryst. A39, 876-881'
_refine_ls_abs_structure_Flack 0.01(3)
_refine_ls_extinction_method none
_refine_ls_goodness_of_fit_ref 0.948
_refine_ls_hydrogen_treatment mixed
_refine_ls_matrix_type full
_refine_ls_number_parameters 252
_refine_ls_number_reflns 4965
_refine_ls_number_restraints 20
_refine_ls_restrained_S_all 0.949
_refine_ls_R_factor_all 0.1215
_refine_ls_R_factor_gt 0.0818
_refine_ls_shift/su_max 0.000
_refine_ls_shift/su_mean 0.000
_refine_ls_structure_factor_coef Fsqd
_refine_ls_weighting_details 'calc w=1/[\s^2^(Fo^2^)+(0.1689P)^2^+0.0000P] where P=(Fo^2^+2Fc^2^)/3'
_refine_ls_weighting_scheme calc
_refine_ls_wR_factor_gt 0.2181
_refine_ls_wR_factor_ref 0.2490
_reflns_number_gt 2798
_reflns_number_total 4965
_reflns_threshold_expression >2sigma(I)
_cod_data_source_file cg900570m_si_003.cif
_cod_data_source_block 5
_cod_depositor_comments
;
The following automatic conversions were performed:

'_symmetry_cell_setting' value 'Orthorhombic' changed to
'orthorhombic' according to
/usr/data/users/saulius/automatic-downloads/retrospective/ACS/lib/dictionaries/cif_core.dic
dictionary named 'cif_core.dic' version 2.4.2 from 2011-04-26.

Automatic conversion script
Id: cif_fix_values 2281 2013-09-26 08:29:07Z andrius 

The following automatic conversions were performed:

'_exptl_crystal_density_meas' value 'not measured' was changed to '?'
- the value is perceived as not measured.

Automatic conversion script
Id: cif_fix_values 3008 2015-01-20 13:52:24Z robertas 
;
_cod_original_sg_symbol_H-M C222(1)
_cod_database_code 4511161

loop_
_symmetry_equiv_pos_as_xyz
'x, y, z'
'-x, -y, z+1/2'
'-x, y, -z+1/2'
'x, -y, -z'
'x+1/2, y+1/2, z'
'-x+1/2, -y+1/2, z+1/2'
'-x+1/2, y+1/2, -z+1/2'
'x+1/2, -y+1/2, -z'

loop_
_atom_site_label
_atom_site_type_symbol
_atom_site_fract_x
_atom_site_fract_y
_atom_site_fract_z
_atom_site_U_iso_or_equiv
_atom_site_adp_type
_atom_site_occupancy
_atom_site_symmetry_multiplicity
_atom_site_calc_flag
_atom_site_refinement_flags
Cu1 Cu 1.0000 0.13017(4) 0.2500 0.0884(4) Uani 1 2 d S
O31A O 0.6147(5) 0.1922(4) 0.0046(5) 0.166(3) Uani 1 1 d .
O38A O 0.2256(5) 0.3226(4) 0.3876(5) 0.155(2) Uani 1 1 d .
O100 O 1.0000 0.2332(3) 0.2500 0.1020(15) Uiso 1 2 d S
N11A N 0.8768(4) 0.1298(2) 0.2021(3) 0.0902(14) Uani 1 1 d .
N12A N 0.6130(4) 0.1388(3) 0.1263(4) 0.1096(17) Uani 1 1 d .
H12A H 0.5770 0.1194 0.1582 0.132 Uiso 1 1 d R
N21A N 0.4526(3) 0.3717(2) 0.6282(3) 0.0858(13) Uani 1 1 d .
N22A N 0.3525(5) 0.3757(3) 0.3769(4) 0.118(2) Uani 1 1 d .
H22A H 0.3816 0.3977 0.3422 0.142 Uiso 1 1 d R
C11A C 0.8154(4) 0.0918(3) 0.2297(4) 0.0880(18) Uani 1 1 d .
H11A H 0.8325 0.0630 0.2685 0.106 Uiso 1 1 calc R
C11B C 0.8471(5) 0.1701(3) 0.1453(4) 0.096(2) Uani 1 1 d .
H11B H 0.8874 0.1975 0.1250 0.115 Uiso 1 1 calc R
C12A C 0.7288(5) 0.0933(3) 0.2034(4) 0.0861(16) Uani 1 1 d .
H12B H 0.6887 0.0660 0.2242 0.103 Uiso 1 1 calc R
C12B C 0.7646(5) 0.1736(3) 0.1164(5) 0.101(2) Uani 1 1 d .
H12D H 0.7495 0.2019 0.0760 0.121 Uiso 1 1 calc R
C13A C 0.7018(4) 0.1354(3) 0.1462(4) 0.0857(15) Uani 1 1 d .
C21A C 0.3882(5) 0.3345(3) 0.6033(4) 0.0912(17) Uani 1 1 d .
H21A H 0.3665 0.3081 0.6437 0.109 Uiso 1 1 calc R
C22A C 0.3529(5) 0.3337(3) 0.5208(5) 0.102(2) Uani 1 1 d .
H22B H 0.3095 0.3068 0.5060 0.122 Uiso 1 1 calc R
C23A C 0.3827(5) 0.3728(3) 0.4618(4) 0.0929(17) Uani 1 1 d .
C24A C 0.4516(5) 0.4096(3) 0.4867(4) 0.0903(17) Uani 1 1 d .
H24A H 0.4766 0.4350 0.4468 0.108 Uiso 1 1 calc R
C25A C 0.4818(5) 0.4082(3) 0.5690(4) 0.0891(19) Uani 1 1 d .
H25A H 0.5258 0.4345 0.5847 0.107 Uiso 1 1 calc R
C31A C 0.5732(6) 0.1690(5) 0.0606(7) 0.138(3) Uani 1 1 d DU
C32A C 0.4726(6) 0.1697(7) 0.0652(8) 0.188(5) Uani 1 1 d DU
H32A H 0.4510 0.1355 0.0954 0.226 Uiso 1 1 calc R
H32B H 0.4474 0.1702 0.0076 0.226 Uiso 1 1 calc R
C33A C 0.4484(9) 0.2245(8) 0.1137(11) 0.256(9) Uani 1 1 d DU
H33A H 0.4684 0.2184 0.1726 0.307 Uiso 1 1 calc R
H33B H 0.4856 0.2550 0.0899 0.307 Uiso 1 1 calc R
C34A C 0.3590(10) 0.2500(9) 0.1207(15) 0.257(9) Uani 1 1 d DU
H34A H 0.3164 0.2187 0.1269 0.309 Uiso 1 1 calc R
H34B H 0.3455 0.2706 0.0676 0.309 Uiso 1 1 calc R
C35A C 0.3487(11) 0.2915(11) 0.1957(11) 0.285(11) Uani 1 1 d DU
H35A H 0.3668 0.2725 0.2488 0.342 Uiso 1 1 calc R
H35B H 0.3858 0.3254 0.1869 0.342 Uiso 1 1 calc R
C36A C 0.2543(9) 0.3095(6) 0.2019(9) 0.190(5) Uani 1 1 d DU
H36A H 0.2287 0.3155 0.1451 0.228 Uiso 1 1 calc R
H36B H 0.2196 0.2807 0.2329 0.228 Uiso 1 1 calc R
C37A C 0.2598(9) 0.3642(5) 0.2501(6) 0.176(4) Uani 1 1 d DU
H37A H 0.2046 0.3854 0.2448 0.212 Uiso 1 1 calc R
H37B H 0.3067 0.3883 0.2266 0.212 Uiso 1 1 calc R
C38A C 0.2780(9) 0.3514(5) 0.3435(6) 0.151(4) Uani 1 1 d DU
C301 C 1.0001(17) 0.3716(10) 0.1675(17) 0.286(10) Uiso 1 1 d .
C300 C 1.0153(10) 0.2736(6) 0.2072(8) 0.097(3) Uiso 0.50 1 d P
N300 N 1.0000 0.3306(4) 0.2500 0.132(3) Uiso 1 2 d S
N200 N 0.5000 0.0361(5) 0.2500 0.139(3) Uiso 1 2 d S
O200 O 0.5533(7) 0.0059(5) 0.2057(8) 0.217(4) Uiso 1 1 d .
O201 O 0.5000 0.0851(3) 0.2500 0.130(2) Uiso 1 2 d S
O500 O 0.5000 0.5139(8) 0.2500 0.231(6) Uiso 1 2 d S
C501 C 0.4180(8) 0.4829(5) 0.3035(8) 0.150(3) Uiso 1 1 d .
C502 C 0.5000 0.4692(5) 0.2500 0.120(3) Uiso 1 2 d S
C503 C 0.5000 0.4193(3) 0.2500 0.091(2) Uiso 1 2 d S

loop_
_atom_site_aniso_label
_atom_site_aniso_U_11
_atom_site_aniso_U_22
_atom_site_aniso_U_33
_atom_site_aniso_U_23
_atom_site_aniso_U_13
_atom_site_aniso_U_12
Cu1 0.0854(7) 0.1086(7) 0.0713(6) 0.000 0.0181(5) 0.000
O31A 0.151(5) 0.195(6) 0.153(6) 0.064(5) -0.048(5) -0.019(5)
O38A 0.150(5) 0.184(6) 0.131(5) 0.005(5) -0.060(4) -0.055(5)
N11A 0.102(3) 0.098(3) 0.071(3) 0.007(3) 0.015(3) -0.001(3)
N12A 0.093(4) 0.141(4) 0.095(4) 0.015(3) -0.013(3) 0.015(4)
N21A 0.076(3) 0.097(3) 0.085(3) -0.006(3) -0.006(2) -0.013(2)
N22A 0.137(5) 0.132(4) 0.085(3) 0.014(3) -0.030(4) -0.035(4)
C11A 0.083(4) 0.087(3) 0.094(5) 0.012(3) 0.011(3) 0.007(3)
C11B 0.109(5) 0.097(4) 0.082(4) 0.018(4) 0.027(4) -0.005(4)
C12A 0.083(4) 0.084(3) 0.092(4) -0.005(3) 0.016(3) 0.006(3)
C12B 0.106(5) 0.114(5) 0.083(4) 0.025(4) -0.001(4) 0.021(4)
C13A 0.102(5) 0.085(3) 0.070(3) -0.006(3) 0.004(3) 0.010(4)
C21A 0.111(5) 0.089(4) 0.074(4) -0.001(3) -0.023(3) -0.007(4)
C22A 0.095(4) 0.117(5) 0.094(5) -0.007(4) -0.018(4) -0.014(4)
C23A 0.121(5) 0.084(3) 0.074(3) 0.011(3) -0.022(3) 0.009(4)
C24A 0.102(4) 0.093(4) 0.076(4) 0.011(3) -0.010(3) -0.015(3)
C25A 0.090(5) 0.097(3) 0.080(3) 0.016(3) -0.016(3) -0.033(3)
C31A 0.134(5) 0.160(7) 0.119(7) 0.044(6) -0.024(5) -0.011(5)
C32A 0.134(5) 0.306(14) 0.124(7) 0.014(8) -0.027(6) 0.044(8)
C33A 0.167(9) 0.43(2) 0.168(12) -0.106(16) 0.010(10) 0.025(11)
C34A 0.190(10) 0.302(19) 0.280(19) -0.106(15) -0.043(13) 0.034(12)
C35A 0.233(12) 0.45(3) 0.172(13) -0.087(14) 0.015(13) 0.079(17)
C36A 0.182(9) 0.278(12) 0.110(7) -0.036(7) 0.001(7) -0.029(8)
C37A 0.208(10) 0.219(8) 0.101(5) 0.014(7) -0.054(6) 0.011(7)
C38A 0.184(10) 0.152(8) 0.117(5) 0.018(5) -0.091(7) -0.037(7)

loop_
_atom_type_symbol
_atom_type_description
_atom_type_scat_dispersion_real
_atom_type_scat_dispersion_imag
_atom_type_scat_source
C C 0.0033 0.0016 'International Tables Vol C Tables 4.2.6.8 and 6.1.1.4'
H H 0.0000 0.0000 'International Tables Vol C Tables 4.2.6.8 and 6.1.1.4'
Cu Cu 0.3201 1.2651 'International Tables Vol C Tables 4.2.6.8 and 6.1.1.4'
N N 0.0061 0.0033 'International Tables Vol C Tables 4.2.6.8 and 6.1.1.4'
O O 0.0106 0.0060 'International Tables Vol C Tables 4.2.6.8 and 6.1.1.4'

loop_
_geom_angle_atom_site_label_1
_geom_angle_atom_site_label_2
_geom_angle_atom_site_label_3
_geom_angle
_geom_angle_site_symmetry_1
_geom_angle_site_symmetry_3
N11A Cu1 N11A 179.5(3) 3_755 .
N11A Cu1 N21A 90.9(2) 3_755 6_654
N11A Cu1 N21A 89.09(19) . 6_654
N11A Cu1 N21A 89.09(19) 3_755 8_556
N11A Cu1 N21A 90.9(2) . 8_556
N21A Cu1 N21A 177.5(3) 6_654 8_556
N11A Cu1 O100 90.25(15) 3_755 .
N11A Cu1 O100 90.25(15) . .
N21A Cu1 O100 91.24(15) 6_654 .
N21A Cu1 O100 91.24(15) 8_556 .
C300 O100 C300 74.2(12) . 3_755
C300 O100 Cu1 142.9(6) . .
C300 O100 Cu1 142.9(6) 3_755 .
C11A N11A C11B 114.9(6) . .
C11A N11A Cu1 121.8(4) . .
C11B N11A Cu1 123.1(5) . .
C31A N12A C13A 128.4(7) . .
C31A N12A H12A 114.1 . .
C13A N12A H12A 117.4 . .
C21A N21A C25A 116.5(5) . .
C21A N21A Cu1 120.5(4) . 6_655
C25A N21A Cu1 123.0(4) . 6_655
C38A N22A C23A 127.7(7) . .
C38A N22A H22A 115.3 . .
C23A N22A H22A 116.7 . .
N11A C11A C12A 123.3(6) . .
N11A C11A H11A 118.4 . .
C12A C11A H11A 118.4 . .
N11A C11B C12B 124.9(6) . .
N11A C11B H11B 117.5 . .
C12B C11B H11B 117.5 . .
C11A C12A C13A 119.6(6) . .
C11A C12A H12B 120.2 . .
C13A C12A H12B 120.2 . .
C11B C12B C13A 119.9(6) . .
C11B C12B H12D 120.0 . .
C13A C12B H12D 120.0 . .
C12B C13A N12A 124.3(6) . .
C12B C13A C12A 117.3(6) . .
N12A C13A C12A 118.3(6) . .
N21A C21A C22A 123.3(6) . .
N21A C21A H21A 118.4 . .
C22A C21A H21A 118.4 . .
C23A C22A C21A 119.0(6) . .
C23A C22A H22B 120.5 . .
C21A C22A H22B 120.5 . .
C22A C23A N22A 123.9(6) . .
C22A C23A C24A 117.5(5) . .
N22A C23A C24A 118.5(6) . .
C25A C24A C23A 119.9(6) . .
C25A C24A H24A 120.0 . .
C23A C24A H24A 120.0 . .
N21A C25A C24A 123.7(6) . .
N21A C25A H25A 118.2 . .
C24A C25A H25A 118.2 . .
O31A C31A N12A 122.2(7) . .
O31A C31A C32A 123.6(10) . .
N12A C31A C32A 114.2(9) . .
C31A C32A C33A 105.9(10) . .
C31A C32A H32A 110.6 . .
C33A C32A H32A 110.6 . .
C31A C32A H32B 110.6 . .
C33A C32A H32B 110.6 . .
H32A C32A H32B 108.7 . .
C34A C33A C32A 126.0(12) . .
C34A C33A H33A 105.8 . .
C32A C33A H33A 105.8 . .
C34A C33A H33B 105.8 . .
C32A C33A H33B 105.8 . .
H33A C33A H33B 106.2 . .
C33A C34A C35A 113.6(12) . .
C33A C34A H34A 108.8 . .
C35A C34A H34A 108.8 . .
C33A C34A H34B 108.8 . .
C35A C34A H34B 108.8 . .
H34A C34A H34B 107.7 . .
C36A C35A C34A 108.9(12) . .
C36A C35A H35A 109.9 . .
C34A C35A H35A 109.9 . .
C36A C35A H35B 109.9 . .
C34A C35A H35B 109.9 . .
H35A C35A H35B 108.3 . .
C37A C36A C35A 102.5(13) . .
C37A C36A H36A 111.3 . .
C35A C36A H36A 111.3 . .
C37A C36A H36B 111.3 . .
C35A C36A H36B 111.3 . .
H36A C36A H36B 109.2 . .
C36A C37A C38A 109.5(10) . .
C36A C37A H37A 109.8 . .
C38A C37A H37A 109.8 . .
C36A C37A H37B 109.8 . .
C38A C37A H37B 109.8 . .
H37A C37A H37B 108.2 . .
O38A C38A N22A 122.7(7) . .
O38A C38A C37A 121.2(9) . .
N22A C38A C37A 116.0(10) . .
O100 C300 C300 52.9(6) . 3_755
O100 C300 N300 114.7(10) . .
C300 C300 N300 61.8(5) 3_755 .
C300 N300 C300 56.4(11) 3_755 .
C300 N300 C301 151.9(10) 3_755 .
C300 N300 C301 99.4(10) . .
C300 N300 C301 99.4(10) 3_755 3_755
C300 N300 C301 151.9(10) . 3_755
C301 N300 C301 107.2(17) . 3_755
O201 N200 O200 123.2(7) . .
O201 N200 O200 123.2(7) . 3_655
O200 N200 O200 113.6(13) . 3_655
C502 O500 C501 64.5(7) . 3_655
C502 O500 C501 64.5(7) . .
C501 O500 C501 129.1(14) 3_655 .
C502 C501 O500 37.4(6) . .
O500 C502 C503 180.000(3) . .
O500 C502 C501 78.1(6) . 3_655
C503 C502 C501 101.9(6) . 3_655
O500 C502 C501 78.1(6) . .
C503 C502 C501 101.9(6) . .
C501 C502 C501 156.2(12) 3_655 .

loop_
_geom_bond_atom_site_label_1
_geom_bond_atom_site_label_2
_geom_bond_distance
_geom_bond_site_symmetry_2
Cu1 N11A 2.006(6) 3_755
Cu1 N11A 2.006(6) .
Cu1 N21A 2.018(5) 6_654
Cu1 N21A 2.018(5) 8_556
Cu1 O100 2.364(6) .
O31A C31A 1.196(11) .
O38A C38A 1.237(13) .
O100 C300 1.162(12) .
O100 C300 1.162(12) 3_755
N11A C11A 1.344(8) .
N11A C11B 1.354(9) .
N12A C31A 1.369(11) .
N12A C13A 1.380(8) .
N12A H12A 0.8596 .
N21A C21A 1.352(7) .
N21A C25A 1.316(8) .
N21A Cu1 2.018(5) 6_655
N22A C38A 1.360(12) .
N22A C23A 1.392(8) .
N22A H22A 0.8594 .
C11A C12A 1.373(10) .
C11A H11A 0.9300 .
C11B C12B 1.328(10) .
C11B H11B 0.9300 .
C12A C13A 1.373(9) .
C12A H12B 0.9300 .
C12B C13A 1.373(10) .
C12B H12D 0.9300 .
C21A C22A 1.385(9) .
C21A H21A 0.9300 .
C22A C23A 1.357(10) .
C22A H22B 0.9300 .
C23A C24A 1.396(9) .
C24A C25A 1.355(9) .
C24A H24A 0.9300 .
C25A H25A 0.9300 .
C31A C32A 1.524(9) .
C32A C33A 1.510(9) .
C32A H32A 0.9700 .
C32A H32B 0.9700 .
C33A C34A 1.479(9) .
C33A H33A 0.9700 .
C33A H33B 0.9700 .
C34A C35A 1.509(9) .
C34A H34A 0.9700 .
C34A H34B 0.9700 .
C35A C36A 1.490(9) .
C35A H35A 0.9700 .
C35A H35B 0.9700 .
C36A C37A 1.463(9) .
C36A H36A 0.9700 .
C36A H36B 0.9700 .
C37A C38A 1.500(8) .
C37A H37A 0.9700 .
C37A H37B 0.9700 .
C301 N300 1.59(2) .
C300 C300 1.40(3) 3_755
C300 N300 1.484(15) .
N300 C300 1.484(15) 3_755
N300 C301 1.59(2) 3_755
N200 O201 1.125(11) .
N200 O200 1.266(12) .
N200 O200 1.266(12) 3_655
O500 C502 1.025(16) .
O500 C501 1.653(14) 3_655
O500 C501 1.653(14) .
C501 C502 1.525(13) .
C502 C503 1.147(13) .
C502 C501 1.525(13) 3_655
